data_4086920
loop_
_publ_author_name
'Lee, Ting-Yu'
'Lin, Yi-Jen'
'Chang, Yuan-Zhen'
'Huang, Li-Shin'
'Ko, Bao-Tsan'
'Huang, Jui-Hsien'

_publ_section_title
;
 Nickel-Catalyzed Coupling of Carbon Dioxide with Cyclohexene Oxide by
 Well-Characterized Bis(N-Heterocyclic Carbene) Carbazolide Complexes
;
_journal_name_full Organometallics
_journal_paper_doi 10.1021/acs.organomet.6b00756
_journal_year 2017
_chemical_formula_sum 'C65 H82 Br0 Cl2 I N10 Ni2 O7'
_chemical_formula_weight 1430.63
_chemical_name_systematic
; 
 ? 
;
_space_group_IT_number 2
_symmetry_cell_setting triclinic
_symmetry_space_group_name_Hall '-P 1'
_symmetry_space_group_name_H-M 'P -1'
_atom_sites_solution_hydrogens geom
_atom_sites_solution_primary direct
_atom_sites_solution_secondary difmap
_audit_creation_method SHELXL-97
_cell_angle_alpha 83.749(2)
_cell_angle_beta 86.121(3)
_cell_angle_gamma 82.469(2)
_cell_formula_units_Z 2
_cell_length_a 12.0427(9)
_cell_length_b 15.2385(11)
_cell_length_c 19.0981(13)
_cell_measurement_reflns_used 9916
_cell_measurement_temperature 150(2)
_cell_measurement_theta_max 26.40
_cell_measurement_theta_min 3.08
_cell_volume 3448.8(4)
_computing_cell_refinement 'Bruker APEX2 (Bruker, 2008)'
_computing_data_collection 'APEX2 (Bruker, 2008)'
_computing_data_reduction 'Bruker APEX2 (Bruker, 2008)'
_computing_molecular_graphics 'SHELXTL (Sheldrick, 2008)'
_computing_publication_material 'SHELXTL (Sheldrick, 2008)'
_computing_structure_refinement 'SHELXL-97 (Sheldrick, 2008)'
_computing_structure_solution 'SHELXS-97 (Sheldrick, 2008)'
_diffrn_ambient_temperature 150(2)
_diffrn_detector_area_resol_mean 8.3333
_diffrn_measured_fraction_theta_full 0.993
_diffrn_measured_fraction_theta_max 0.993
_diffrn_measurement_device_type 'Bruker APEX-II CCD'
_diffrn_measurement_method '\f and \w scans'
_diffrn_radiation_monochromator graphite
_diffrn_radiation_source 'fine-focus sealed tube'
_diffrn_radiation_type MoK\a
_diffrn_radiation_wavelength 0.71073
_diffrn_reflns_av_R_equivalents 0.0427
_diffrn_reflns_av_sigmaI/netI 0.0357
_diffrn_reflns_limit_h_max 15
_diffrn_reflns_limit_h_min -15
_diffrn_reflns_limit_k_max 19
_diffrn_reflns_limit_k_min -19
_diffrn_reflns_limit_l_max 23
_diffrn_reflns_limit_l_min -23
_diffrn_reflns_number 57443
_diffrn_reflns_theta_full 26.42
_diffrn_reflns_theta_max 26.42
_diffrn_reflns_theta_min 3.02
_exptl_absorpt_coefficient_mu 1.128
_exptl_absorpt_correction_T_max 0.9152
_exptl_absorpt_correction_T_min 0.8490
_exptl_absorpt_correction_type multi-scan
_exptl_crystal_colour brown
_exptl_crystal_density_diffrn 1.378
_exptl_crystal_density_meas 0
_exptl_crystal_density_method 'not measured'
_exptl_crystal_description block
_exptl_crystal_F_000 1482
_exptl_crystal_size_max 0.15
_exptl_crystal_size_mid 0.12
_exptl_crystal_size_min 0.08
_refine_diff_density_max 3.588
_refine_diff_density_min -2.512
_refine_diff_density_rms 0.154
_refine_ls_extinction_method none
_refine_ls_goodness_of_fit_ref 1.025
_refine_ls_hydrogen_treatment constr
_refine_ls_matrix_type full
_refine_ls_number_parameters 820
_refine_ls_number_reflns 14063
_refine_ls_number_restraints 0
_refine_ls_restrained_S_all 1.025
_refine_ls_R_factor_all 0.0962
_refine_ls_R_factor_gt 0.0765
_refine_ls_shift/su_max 0.001
_refine_ls_shift/su_mean 0.000
_refine_ls_structure_factor_coef Fsqd
_refine_ls_weighting_details 'calc w=1/[\s^2^(Fo^2^)+(0.0990P)^2^+34.8430P] where P=(Fo^2^+2Fc^2^)/3'
_refine_ls_weighting_scheme calc
_refine_ls_wR_factor_gt 0.2050
_refine_ls_wR_factor_ref 0.2252
_reflns_number_gt 11345
_reflns_number_total 14063
_reflns_threshold_expression >2sigma(I)
_cod_data_source_file om6b00756_si_002.cif
_cod_data_source_block huang17m_0m
_cod_depositor_comments
;
The following automatic conversions were performed:

'_symmetry_cell_setting' value 'Triclinic' changed to 'triclinic'
according to
/usr/data/users/saulius/crontab/automatic-downloads/rss-feeds/ACS/lib/dictionaries/cif_core.dic
dictionary named 'cif_core.dic' version 2.4.2 from 2011-04-26.

Automatic conversion script
Id: cif_fix_values 4268 2015-11-12 08:31:59Z antanas 
;
_cod_original_sg_symbol_H-M ' P -1'
_cod_database_code 4086920

loop_
_symmetry_equiv_pos_as_xyz
'x, y, z'
'-x, -y, -z'

loop_
_atom_site_label
_atom_site_type_symbol
_atom_site_fract_x
_atom_site_fract_y
_atom_site_fract_z
_atom_site_U_iso_or_equiv
_atom_site_adp_type
_atom_site_occupancy
_atom_site_symmetry_multiplicity
_atom_site_calc_flag
_atom_site_refinement_flags
_atom_site_disorder_assembly
_atom_site_disorder_group
Ni1 Ni 0.12042(7) 0.39887(5) 0.04877(4) 0.02380(19) Uani 1 1 d . . .
O1 O 0.1744(4) 0.2796(3) 0.0299(2) 0.0329(10) Uani 1 1 d . . .
O2 O 0.3289(5) 0.2835(4) 0.0866(3) 0.0500(14) Uani 1 1 d . . .
N1 N 0.0957(4) 0.5035(3) 0.0911(3) 0.0213(10) Uani 1 1 d . . .
N2 N 0.2783(4) 0.5240(3) -0.0183(3) 0.0263(11) Uani 1 1 d . . .
N3 N 0.2676(5) 0.4171(4) -0.0816(3) 0.0305(12) Uani 1 1 d . . .
N4 N -0.0752(4) 0.3909(3) 0.1536(3) 0.0252(10) Uani 1 1 d . . .
N5 N -0.0682(5) 0.2911(3) 0.0824(3) 0.0270(11) Uani 1 1 d . . .
C1 C 0.1640(5) 0.5700(4) 0.0838(3) 0.0233(12) Uani 1 1 d . . .
C2 C 0.2533(5) 0.5841(4) 0.0344(3) 0.0257(12) Uani 1 1 d . . .
C3 C 0.3111(5) 0.6558(4) 0.0379(3) 0.0285(13) Uani 1 1 d . . .
H3A H 0.3698 0.6658 0.0033 0.034 Uiso 1 1 calc R . .
C4 C 0.2872(5) 0.7144(4) 0.0900(3) 0.0278(13) Uani 1 1 d . . .
C5 C 0.2009(5) 0.7001(4) 0.1398(3) 0.0251(12) Uani 1 1 d . . .
H5A H 0.1829 0.7389 0.1757 0.030 Uiso 1 1 calc R . .
C6 C 0.1402(5) 0.6285(4) 0.1371(3) 0.0234(12) Uani 1 1 d . . .
C7 C 0.0499(5) 0.5943(4) 0.1809(3) 0.0222(11) Uani 1 1 d . . .
C8 C -0.0075(5) 0.6202(4) 0.2429(3) 0.0238(12) Uani 1 1 d . . .
H8A H 0.0097 0.6711 0.2627 0.029 Uiso 1 1 calc R . .
C9 C -0.0899(5) 0.5714(4) 0.2756(3) 0.0252(12) Uani 1 1 d . . .
C10 C -0.1120(5) 0.4949(4) 0.2453(3) 0.0205(11) Uani 1 1 d . . .
H10A H -0.1682 0.4612 0.2672 0.025 Uiso 1 1 calc R . .
C11 C -0.0534(5) 0.4679(4) 0.1839(3) 0.0228(11) Uani 1 1 d . . .
C12 C 0.0269(5) 0.5185(4) 0.1512(3) 0.0234(12) Uani 1 1 d . . .
C13 C 0.2274(5) 0.4491(4) -0.0190(3) 0.0266(13) Uani 1 1 d . . .
C14 C 0.3494(6) 0.5367(5) -0.0776(4) 0.0352(15) Uani 1 1 d . . .
H14A H 0.3944 0.5836 -0.0887 0.042 Uiso 1 1 calc R . .
C15 C 0.3419(6) 0.4695(5) -0.1163(4) 0.0361(15) Uani 1 1 d . . .
H15A H 0.3813 0.4600 -0.1602 0.043 Uiso 1 1 calc R . .
C16 C 0.2318(6) 0.3425(5) -0.1126(4) 0.0348(15) Uani 1 1 d . . .
H16A H 0.2788 0.2875 -0.0966 0.052 Uiso 1 1 calc R . .
H16B H 0.2393 0.3529 -0.1641 0.052 Uiso 1 1 calc R . .
H16C H 0.1533 0.3372 -0.0977 0.052 Uiso 1 1 calc R . .
C17 C -0.0125(5) 0.3582(4) 0.0976(3) 0.0249(12) Uani 1 1 d . . .
C18 C -0.1660(6) 0.3441(4) 0.1725(4) 0.0313(14) Uani 1 1 d . . .
H18A H -0.2208 0.3542 0.2099 0.038 Uiso 1 1 calc R . .
C19 C -0.1610(6) 0.2822(4) 0.1276(4) 0.0331(14) Uani 1 1 d . . .
H19A H -0.2121 0.2399 0.1269 0.040 Uiso 1 1 calc R . .
C20 C -0.0425(6) 0.2390(4) 0.0217(4) 0.0328(14) Uani 1 1 d . . .
H20A H -0.0091 0.2755 -0.0176 0.049 Uiso 1 1 calc R . .
H20B H -0.1117 0.2204 0.0072 0.049 Uiso 1 1 calc R . .
H20C H 0.0106 0.1862 0.0348 0.049 Uiso 1 1 calc R . .
C21 C 0.3563(6) 0.7930(4) 0.0916(4) 0.0340(14) Uani 1 1 d . . .
C22 C 0.4797(7) 0.7571(6) 0.0964(5) 0.053(2) Uani 1 1 d . . .
H22A H 0.4891 0.7124 0.1372 0.079 Uiso 1 1 calc R . .
H22B H 0.5228 0.8060 0.1018 0.079 Uiso 1 1 calc R . .
H22C H 0.5068 0.7299 0.0532 0.079 Uiso 1 1 calc R . .
C23 C 0.3392(8) 0.8557(5) 0.0233(5) 0.0495(19) Uani 1 1 d . . .
H23A H 0.3602 0.8222 -0.0175 0.074 Uiso 1 1 calc R . .
H23B H 0.3863 0.9036 0.0223 0.074 Uiso 1 1 calc R . .
H23C H 0.2603 0.8812 0.0218 0.074 Uiso 1 1 calc R . .
C24 C 0.3183(7) 0.8478(5) 0.1532(4) 0.0474(19) Uani 1 1 d . . .
H24A H 0.3273 0.8098 0.1977 0.071 Uiso 1 1 calc R . .
H24B H 0.2392 0.8722 0.1493 0.071 Uiso 1 1 calc R . .
H24C H 0.3640 0.8967 0.1520 0.071 Uiso 1 1 calc R . .
C25 C -0.1588(6) 0.6002(4) 0.3421(3) 0.0317(14) Uani 1 1 d . . .
C26 C -0.1150(7) 0.6787(5) 0.3696(4) 0.0436(19) Uani 1 1 d . . .
H26A H -0.0350 0.6636 0.3777 0.065 Uiso 1 1 calc R . .
H26B H -0.1562 0.6920 0.4140 0.065 Uiso 1 1 calc R . .
H26C H -0.1257 0.7308 0.3348 0.065 Uiso 1 1 calc R . .
C27 C -0.2823(7) 0.6270(6) 0.3250(4) 0.0478(19) Uani 1 1 d . . .
H27A H -0.3253 0.6469 0.3671 0.072 Uiso 1 1 calc R . .
H27B H -0.3128 0.5758 0.3104 0.072 Uiso 1 1 calc R . .
H27C H -0.2874 0.6755 0.2868 0.072 Uiso 1 1 calc R . .
C28 C -0.1506(9) 0.5233(6) 0.4007(4) 0.052(2) Uani 1 1 d . . .
H28A H -0.0727 0.5093 0.4143 0.078 Uiso 1 1 calc R . .
H28B H -0.1750 0.4708 0.3837 0.078 Uiso 1 1 calc R . .
H28C H -0.1988 0.5403 0.4417 0.078 Uiso 1 1 calc R . .
C29 C 0.2640(6) 0.2455(4) 0.0533(3) 0.0311(14) Uani 1 1 d . . .
C30 C 0.3021(7) 0.1478(5) 0.0401(5) 0.0471(19) Uani 1 1 d . . .
H30A H 0.2999 0.1414 -0.0102 0.071 Uiso 1 1 calc R . .
H30B H 0.2519 0.1094 0.0672 0.071 Uiso 1 1 calc R . .
H30C H 0.3789 0.1304 0.0551 0.071 Uiso 1 1 calc R . .
Ni2 Ni 0.13985(6) 1.06563(4) 0.45241(4) 0.02097(18) Uani 1 1 d . . .
O3 O 0.2072(4) 1.1659(3) 0.4724(2) 0.0293(9) Uani 1 1 d . . .
O4 O 0.3327(5) 1.1451(4) 0.3827(3) 0.0469(13) Uani 1 1 d . . .
N6 N 0.1056(4) 0.9695(3) 0.4105(3) 0.0240(10) Uani 1 1 d . . .
N7 N 0.2750(5) 0.9009(3) 0.5136(3) 0.0270(11) Uani 1 1 d . . .
N8 N 0.2742(5) 1.0096(3) 0.5775(3) 0.0330(13) Uani 1 1 d . . .
N9 N -0.0441(4) 1.1255(3) 0.3543(3) 0.0228(10) Uani 1 1 d . . .
N10 N -0.0298(4) 1.2231(3) 0.4256(3) 0.0277(11) Uani 1 1 d . . .
C31 C 0.1671(5) 0.8861(3) 0.4138(3) 0.0202(11) Uani 1 1 d . . .
C32 C 0.2482(5) 0.8491(4) 0.4612(3) 0.0242(12) Uani 1 1 d . . .
C33 C 0.3025(6) 0.7642(4) 0.4537(3) 0.0287(13) Uani 1 1 d . . .
H33A H 0.3576 0.7393 0.4860 0.034 Uiso 1 1 calc R . .
C34 C 0.2794(5) 0.7135(4) 0.4007(3) 0.0250(12) Uani 1 1 d . . .
C35 C 0.1984(5) 0.7506(4) 0.3538(3) 0.0247(12) Uani 1 1 d . . .
H35A H 0.1810 0.7175 0.3175 0.030 Uiso 1 1 calc R . .
C36 C 0.1429(5) 0.8356(4) 0.3595(3) 0.0215(11) Uani 1 1 d . . .
C37 C 0.0615(5) 0.8941(4) 0.3190(3) 0.0217(11) Uani 1 1 d . . .
C38 C 0.0070(5) 0.8853(4) 0.2578(3) 0.0249(12) Uani 1 1 d . . .
H38A H 0.0193 0.8309 0.2367 0.030 Uiso 1 1 calc R . .
C39 C -0.0642(6) 0.9558(4) 0.2284(3) 0.0296(13) Uani 1 1 d . A .
C40 C -0.0808(5) 1.0363(4) 0.2610(3) 0.0281(13) Uani 1 1 d . . .
H40A H -0.1297 1.0851 0.2408 0.034 Uiso 1 1 calc R . .
C41 C -0.0273(5) 1.0458(4) 0.3217(3) 0.0224(11) Uani 1 1 d . . .
C42 C 0.0443(5) 0.9735(4) 0.3514(3) 0.0209(11) Uani 1 1 d . . .
C43 C 0.2343(5) 0.9885(4) 0.5169(3) 0.0276(13) Uani 1 1 d . . .
C44 C 0.3422(7) 0.8683(5) 0.5701(4) 0.0389(17) Uani 1 1 d . . .
H44A H 0.3809 0.8100 0.5788 0.047 Uiso 1 1 calc R . .
C45 C 0.3406(7) 0.9358(5) 0.6091(4) 0.0401(17) Uani 1 1 d . . .
H45A H 0.3784 0.9340 0.6514 0.048 Uiso 1 1 calc R . .
C46 C 0.2442(7) 1.0911(5) 0.6102(4) 0.0408(17) Uani 1 1 d . . .
H46A H 0.1665 1.1150 0.6008 0.061 Uiso 1 1 calc R . .
H46B H 0.2942 1.1346 0.5909 0.061 Uiso 1 1 calc R . .
H46C H 0.2516 1.0791 0.6613 0.061 Uiso 1 1 calc R . .
C47 C 0.0180(5) 1.1416(4) 0.4081(3) 0.0220(11) Uani 1 1 d . . .
C48 C -0.1270(5) 1.1975(4) 0.3388(4) 0.0304(14) Uani 1 1 d . . .
H48A H -0.1799 1.2026 0.3034 0.036 Uiso 1 1 calc R . .
C49 C -0.1173(6) 1.2569(4) 0.3829(4) 0.0350(15) Uani 1 1 d . . .
H49A H -0.1623 1.3127 0.3849 0.042 Uiso 1 1 calc R . .
C50 C -0.0048(6) 1.2691(4) 0.4844(4) 0.0342(15) Uani 1 1 d . . .
H50A H 0.0285 1.2257 0.5212 0.051 Uiso 1 1 calc R . .
H50B H -0.0742 1.3010 0.5036 0.051 Uiso 1 1 calc R . .
H50C H 0.0481 1.3116 0.4680 0.051 Uiso 1 1 calc R . .
C51 C 0.3414(6) 0.6200(4) 0.3914(4) 0.0374(16) Uani 1 1 d . . .
C52 C 0.4314(9) 0.5939(6) 0.4444(5) 0.067(3) Uani 1 1 d . . .
H52A H 0.4842 0.6382 0.4391 0.101 Uiso 1 1 calc R . .
H52B H 0.4716 0.5355 0.4361 0.101 Uiso 1 1 calc R . .
H52C H 0.3964 0.5912 0.4923 0.101 Uiso 1 1 calc R . .
C53 C 0.3990(7) 0.6216(5) 0.3176(4) 0.0444(18) Uani 1 1 d . . .
H53A H 0.4479 0.6688 0.3110 0.067 Uiso 1 1 calc R . .
H53B H 0.3421 0.6330 0.2823 0.067 Uiso 1 1 calc R . .
H53C H 0.4440 0.5640 0.3122 0.067 Uiso 1 1 calc R . .
C54 C 0.2576(9) 0.5525(5) 0.3981(5) 0.061(3) Uani 1 1 d . . .
H54A H 0.2967 0.4940 0.3889 0.091 Uiso 1 1 calc R . .
H54B H 0.2000 0.5711 0.3637 0.091 Uiso 1 1 calc R . .
H54C H 0.2221 0.5490 0.4458 0.091 Uiso 1 1 calc R . .
C55 C -0.1244(7) 0.9497(4) 0.1602(4) 0.0362(16) Uani 1 1 d . . .
C56 C -0.0994(18) 0.8585(9) 0.1351(8) 0.045(4) Uani 0.50 1 d P A 1
H56A H -0.0303 0.8554 0.1048 0.067 Uiso 0.50 1 calc PR A 1
H56B H -0.1617 0.8471 0.1082 0.067 Uiso 0.50 1 calc PR A 1
H56C H -0.0900 0.8137 0.1758 0.067 Uiso 0.50 1 calc PR A 1
C56' C -0.187(3) 0.8629(15) 0.1736(15) 0.091(10) Uani 0.50 1 d P A 2
H56D H -0.2028 0.8492 0.2244 0.137 Uiso 0.50 1 calc PR A 2
H56E H -0.1397 0.8126 0.1549 0.137 Uiso 0.50 1 calc PR A 2
H56F H -0.2581 0.8737 0.1498 0.137 Uiso 0.50 1 calc PR A 2
C57 C -0.072(2) 1.0151(12) 0.1013(9) 0.054(5) Uani 0.50 1 d P A 1
H57A H -0.0420 1.0615 0.1233 0.080 Uiso 0.50 1 calc PR A 1
H57B H -0.1303 1.0426 0.0695 0.080 Uiso 0.50 1 calc PR A 1
H57C H -0.0116 0.9818 0.0744 0.080 Uiso 0.50 1 calc PR A 1
C57' C -0.045(3) 0.946(3) 0.1013(11) 0.121(13) Uani 0.50 1 d P A 2
H57D H -0.0086 1.0001 0.0948 0.182 Uiso 0.50 1 calc PR A 2
H57E H -0.0836 0.9401 0.0588 0.182 Uiso 0.50 1 calc PR A 2
H57F H 0.0118 0.8940 0.1100 0.182 Uiso 0.50 1 calc PR A 2
C58 C -0.2365(12) 0.9985(14) 0.1598(8) 0.156(10) Uani 1 1 d . A .
H58A H -0.2318 1.0619 0.1617 0.233 Uiso 1 1 calc R . .
H58B H -0.2817 0.9761 0.2009 0.233 Uiso 1 1 calc R . .
H58C H -0.2716 0.9904 0.1165 0.233 Uiso 1 1 calc R . .
C59 C 0.2916(5) 1.1842(4) 0.4344(3) 0.0289(13) Uani 1 1 d . . .
C60 C 0.3455(8) 1.2605(6) 0.4549(5) 0.053(2) Uani 1 1 d . . .
H60A H 0.4032 1.2760 0.4187 0.079 Uiso 1 1 calc R . .
H60B H 0.3800 1.2432 0.5002 0.079 Uiso 1 1 calc R . .
H60C H 0.2885 1.3120 0.4593 0.079 Uiso 1 1 calc R . .
I I -0.39543(4) 0.37992(3) 0.33158(3) 0.03581(15) Uani 1 1 d . . .
C1S C -0.3782(11) 1.0316(9) -0.2999(8) 0.091(4) Uani 1 1 d . . .
H1SA H -0.3108 1.0562 -0.2875 0.109 Uiso 1 1 calc R . .
H1SB H -0.3565 0.9946 -0.3393 0.109 Uiso 1 1 calc R . .
Cl1S Cl -0.4809(3) 1.1179(3) -0.3257(2) 0.1169(13) Uani 1 1 d . . .
Cl2S Cl -0.4298(4) 0.9659(2) -0.2265(2) 0.1112(14) Uani 1 1 d . . .
O2S O 0.2819(6) 0.3376(5) 0.2206(3) 0.0605(16) Uani 1 1 d . . .
C2S C 0.3921(7) 0.4607(6) 0.1780(4) 0.0456(18) Uani 1 1 d . . .
H2SA H 0.3966 0.5241 0.1801 0.068 Uiso 1 1 calc R . .
H2SB H 0.3775 0.4506 0.1298 0.068 Uiso 1 1 calc R . .
H2SC H 0.4633 0.4262 0.1915 0.068 Uiso 1 1 calc R . .
C3S C 0.2990(7) 0.4322(5) 0.2276(4) 0.0473(19) Uani 1 1 d . . .
H3SA H 0.2288 0.4719 0.2175 0.057 Uiso 1 1 calc R . .
H3SB H 0.3170 0.4376 0.2767 0.057 Uiso 1 1 calc R . .
C4S C 0.1769(8) 0.3113(7) 0.2575(5) 0.060(2) Uani 1 1 d . . .
H4SA H 0.1126 0.3558 0.2436 0.072 Uiso 1 1 calc R . .
H4SB H 0.1825 0.3092 0.3092 0.072 Uiso 1 1 calc R . .
C5S C 0.1578(10) 0.2197(9) 0.2381(6) 0.085(4) Uani 1 1 d . . .
H5SA H 0.0983 0.1968 0.2697 0.127 Uiso 1 1 calc R . .
H5SB H 0.2273 0.1787 0.2430 0.127 Uiso 1 1 calc R . .
H5SC H 0.1357 0.2250 0.1892 0.127 Uiso 1 1 calc R . .
O1S O -0.5426(5) 0.2269(4) 0.2790(3) 0.0462(13) Uani 1 1 d . . .
O3S O -0.4458(6) 0.2509(6) 0.1278(4) 0.078(2) Uani 1 1 d . . .

loop_
_atom_site_aniso_label
_atom_site_aniso_U_11
_atom_site_aniso_U_22
_atom_site_aniso_U_33
_atom_site_aniso_U_23
_atom_site_aniso_U_13
_atom_site_aniso_U_12
Ni1 0.0298(4) 0.0195(4) 0.0231(4) -0.0087(3) -0.0015(3) -0.0013(3)
O1 0.039(3) 0.027(2) 0.035(2) -0.0154(19) -0.001(2) -0.0024(19)
O2 0.054(3) 0.051(3) 0.046(3) -0.015(3) -0.013(3) 0.003(3)
N1 0.021(2) 0.021(2) 0.023(2) -0.0046(19) 0.0004(18) -0.0049(18)
N2 0.032(3) 0.024(2) 0.023(3) -0.005(2) 0.002(2) 0.000(2)
N3 0.036(3) 0.030(3) 0.025(3) -0.010(2) 0.000(2) 0.003(2)
N4 0.032(3) 0.019(2) 0.025(3) -0.0063(19) -0.001(2) -0.004(2)
N5 0.038(3) 0.019(2) 0.027(3) -0.009(2) -0.008(2) -0.004(2)
C1 0.030(3) 0.020(3) 0.021(3) -0.004(2) -0.006(2) -0.004(2)
C2 0.034(3) 0.024(3) 0.019(3) -0.006(2) -0.001(2) 0.002(2)
C3 0.025(3) 0.031(3) 0.028(3) -0.004(3) 0.001(2) -0.001(2)
C4 0.030(3) 0.026(3) 0.028(3) -0.003(2) -0.003(2) -0.004(2)
C5 0.033(3) 0.018(3) 0.024(3) -0.006(2) -0.001(2) -0.002(2)
C6 0.027(3) 0.023(3) 0.021(3) -0.005(2) -0.001(2) -0.002(2)
C7 0.026(3) 0.019(3) 0.021(3) -0.004(2) 0.000(2) -0.002(2)
C8 0.033(3) 0.020(3) 0.020(3) -0.011(2) -0.006(2) 0.000(2)
C9 0.035(3) 0.019(3) 0.023(3) -0.005(2) -0.001(2) -0.005(2)
C10 0.023(3) 0.020(3) 0.020(3) -0.008(2) 0.005(2) -0.007(2)
C11 0.030(3) 0.019(3) 0.020(3) -0.007(2) -0.003(2) -0.004(2)
C12 0.030(3) 0.017(3) 0.023(3) -0.007(2) -0.003(2) 0.002(2)
C13 0.034(3) 0.024(3) 0.021(3) -0.009(2) -0.006(2) 0.005(2)
C14 0.040(4) 0.037(4) 0.028(3) -0.012(3) 0.011(3) -0.003(3)
C15 0.040(4) 0.035(4) 0.032(3) -0.011(3) 0.006(3) 0.002(3)
C16 0.045(4) 0.034(3) 0.027(3) -0.017(3) -0.004(3) 0.002(3)
C17 0.032(3) 0.019(3) 0.024(3) -0.008(2) -0.007(2) 0.000(2)
C18 0.037(4) 0.022(3) 0.036(4) -0.002(3) -0.002(3) -0.008(3)
C19 0.045(4) 0.024(3) 0.033(3) -0.006(3) -0.002(3) -0.012(3)
C20 0.036(3) 0.027(3) 0.039(4) -0.016(3) -0.008(3) -0.003(3)
C21 0.040(4) 0.029(3) 0.033(3) -0.001(3) -0.004(3) -0.006(3)
C22 0.039(4) 0.051(5) 0.071(6) -0.013(4) -0.005(4) -0.010(4)
C23 0.059(5) 0.038(4) 0.053(5) 0.004(4) -0.005(4) -0.019(4)
C24 0.057(5) 0.040(4) 0.051(5) -0.015(3) 0.008(4) -0.027(4)
C25 0.052(4) 0.024(3) 0.021(3) -0.012(2) 0.009(3) -0.013(3)
C26 0.056(5) 0.048(4) 0.035(4) -0.029(3) 0.020(3) -0.026(4)
C27 0.044(4) 0.056(5) 0.045(4) -0.023(4) 0.009(3) -0.006(4)
C28 0.082(6) 0.046(4) 0.029(4) -0.003(3) 0.005(4) -0.014(4)
C29 0.049(4) 0.028(3) 0.018(3) -0.008(2) 0.001(3) -0.004(3)
C30 0.059(5) 0.030(4) 0.050(5) -0.007(3) -0.008(4) 0.009(3)
Ni2 0.0255(4) 0.0141(3) 0.0244(4) -0.0045(3) -0.0061(3) -0.0018(3)
O3 0.030(2) 0.022(2) 0.037(2) -0.0069(18) -0.0040(19) -0.0055(17)
O4 0.059(3) 0.042(3) 0.043(3) -0.018(2) 0.009(3) -0.017(3)
N6 0.030(3) 0.016(2) 0.026(3) -0.0007(19) -0.012(2) 0.0031(19)
N7 0.035(3) 0.022(2) 0.025(3) -0.003(2) -0.014(2) 0.001(2)
N8 0.052(4) 0.022(3) 0.029(3) -0.005(2) -0.018(2) -0.009(2)
N9 0.026(3) 0.018(2) 0.025(2) -0.0069(19) -0.008(2) 0.0026(19)
N10 0.030(3) 0.020(2) 0.034(3) -0.011(2) -0.006(2) 0.000(2)
C31 0.027(3) 0.014(2) 0.020(3) -0.002(2) -0.003(2) -0.003(2)
C32 0.029(3) 0.017(3) 0.027(3) -0.006(2) -0.008(2) 0.002(2)
C33 0.035(3) 0.023(3) 0.028(3) -0.003(2) -0.010(3) 0.002(2)
C34 0.031(3) 0.017(3) 0.025(3) -0.001(2) -0.004(2) 0.003(2)
C35 0.035(3) 0.015(3) 0.024(3) -0.002(2) -0.003(2) -0.003(2)
C36 0.026(3) 0.017(3) 0.021(3) 0.002(2) -0.002(2) -0.004(2)
C37 0.028(3) 0.015(2) 0.022(3) -0.003(2) -0.005(2) 0.000(2)
C38 0.039(3) 0.016(3) 0.021(3) -0.006(2) -0.005(2) -0.002(2)
C39 0.042(4) 0.024(3) 0.024(3) -0.003(2) -0.009(3) -0.002(3)
C40 0.034(3) 0.020(3) 0.030(3) -0.004(2) -0.012(3) 0.005(2)
C41 0.027(3) 0.017(3) 0.023(3) -0.005(2) -0.006(2) 0.000(2)
C42 0.027(3) 0.014(2) 0.023(3) -0.005(2) -0.003(2) -0.003(2)
C43 0.035(3) 0.024(3) 0.027(3) -0.008(2) -0.007(3) -0.007(2)
C44 0.053(4) 0.028(3) 0.037(4) -0.003(3) -0.027(3) 0.003(3)
C45 0.055(5) 0.032(3) 0.035(4) 0.000(3) -0.024(3) -0.004(3)
C46 0.062(5) 0.029(3) 0.035(4) -0.010(3) -0.011(3) -0.011(3)
C47 0.026(3) 0.018(3) 0.022(3) -0.005(2) -0.004(2) -0.003(2)
C48 0.030(3) 0.022(3) 0.039(4) -0.009(3) -0.012(3) 0.007(2)
C49 0.039(4) 0.021(3) 0.044(4) -0.012(3) -0.010(3) 0.007(3)
C50 0.042(4) 0.024(3) 0.040(4) -0.018(3) -0.009(3) 0.004(3)
C51 0.053(4) 0.024(3) 0.031(3) -0.008(3) -0.005(3) 0.017(3)
C52 0.093(7) 0.055(5) 0.044(5) -0.019(4) -0.031(5) 0.053(5)
C53 0.053(5) 0.037(4) 0.040(4) -0.012(3) -0.008(3) 0.017(3)
C54 0.098(7) 0.019(3) 0.061(6) -0.003(3) 0.013(5) -0.001(4)
C55 0.056(4) 0.025(3) 0.029(3) -0.003(3) -0.020(3) -0.001(3)
C56 0.079(12) 0.026(7) 0.033(8) -0.020(6) -0.035(8) 0.007(7)
C56' 0.13(2) 0.060(13) 0.095(18) 0.012(12) -0.087(19) -0.047(15)
C57 0.094(15) 0.038(8) 0.030(8) 0.010(7) -0.022(8) -0.018(9)
C57' 0.12(2) 0.23(4) 0.021(10) -0.006(18) -0.024(12) -0.05(3)
C58 0.089(9) 0.26(2) 0.122(12) -0.138(14) -0.085(9) 0.090(12)
C59 0.034(3) 0.020(3) 0.033(3) -0.003(2) -0.008(3) -0.003(2)
C60 0.058(5) 0.052(5) 0.053(5) -0.021(4) 0.024(4) -0.026(4)
I 0.0313(2) 0.0299(2) 0.0444(3) 0.00158(18) -0.00129(18) -0.00200(17)
C1S 0.082(8) 0.088(8) 0.114(10) -0.043(8) 0.034(7) -0.044(7)
Cl1S 0.092(3) 0.135(3) 0.126(3) 0.011(3) -0.015(2) -0.035(2)
Cl2S 0.168(4) 0.084(2) 0.094(2) -0.0341(19) 0.033(2) -0.063(2)
O2S 0.061(4) 0.072(4) 0.049(4) -0.011(3) -0.003(3) -0.008(3)
C2S 0.047(4) 0.047(4) 0.042(4) -0.002(3) -0.008(3) -0.002(3)
C3S 0.054(5) 0.043(4) 0.044(4) -0.013(3) -0.010(4) 0.009(4)
C4S 0.048(5) 0.082(7) 0.048(5) 0.007(5) -0.004(4) -0.008(5)
C5S 0.071(7) 0.122(10) 0.064(7) 0.020(7) 0.001(5) -0.048(7)
O1S 0.044(3) 0.044(3) 0.053(3) -0.008(2) -0.012(2) -0.007(2)
O3S 0.051(4) 0.116(6) 0.073(5) -0.040(4) 0.017(3) -0.020(4)

loop_
_atom_type_symbol
_atom_type_description
_atom_type_scat_dispersion_real
_atom_type_scat_dispersion_imag
_atom_type_scat_source
C C 0.0033 0.0016 'International Tables Vol C Tables 4.2.6.8 and 6.1.1.4'
H H 0.0000 0.0000 'International Tables Vol C Tables 4.2.6.8 and 6.1.1.4'
N N 0.0061 0.0033 'International Tables Vol C Tables 4.2.6.8 and 6.1.1.4'
O O 0.0106 0.0060 'International Tables Vol C Tables 4.2.6.8 and 6.1.1.4'
Ni Ni 0.3393 1.1124 'International Tables Vol C Tables 4.2.6.8 and 6.1.1.4'
Cl Cl 0.1484 0.1585 'International Tables Vol C Tables 4.2.6.8 and 6.1.1.4'
Br Br -0.2901 2.4595 'International Tables Vol C Tables 4.2.6.8 and 6.1.1.4'
I I -0.4742 1.8119 'International Tables Vol C Tables 4.2.6.8 and 6.1.1.4'

loop_
_geom_angle_atom_site_label_1
_geom_angle_atom_site_label_2
_geom_angle_atom_site_label_3
_geom_angle
N1 Ni1 O1 161.9(2)
N1 Ni1 C13 90.5(2)
O1 Ni1 C13 93.0(2)
N1 Ni1 C17 91.1(2)
O1 Ni1 C17 90.0(2)
C13 Ni1 C17 165.4(2)
C29 O1 Ni1 118.2(4)
C1 N1 C12 105.2(5)
C1 N1 Ni1 126.3(4)
C12 N1 Ni1 125.9(4)
C13 N2 C14 111.4(5)
C13 N2 C2 123.3(5)
C14 N2 C2 125.1(5)
C15 N3 C13 110.7(5)
C15 N3 C16 122.3(5)
C13 N3 C16 126.8(6)
C17 N4 C18 111.5(5)
C17 N4 C11 123.1(5)
C18 N4 C11 125.2(5)
C17 N5 C19 111.6(5)
C17 N5 C20 125.8(6)
C19 N5 C20 122.3(5)
N1 C1 C2 129.5(5)
N1 C1 C6 112.4(5)
C2 C1 C6 118.1(5)
C3 C2 C1 119.2(5)
C3 C2 N2 123.0(6)
C1 C2 N2 117.8(5)
C2 C3 C4 123.0(6)
C2 C3 H3A 118.5
C4 C3 H3A 118.5
C5 C4 C3 118.3(6)
C5 C4 C21 121.2(6)
C3 C4 C21 120.6(6)
C4 C5 C6 119.9(5)
C4 C5 H5A 120.1
C6 C5 H5A 120.1
C5 C6 C1 121.5(6)
C5 C6 C7 133.7(5)
C1 C6 C7 104.8(5)
C8 C7 C12 121.1(5)
C8 C7 C6 132.6(5)
C12 C7 C6 106.3(5)
C9 C8 C7 119.9(5)
C9 C8 H8A 120.1
C7 C8 H8A 120.1
C8 C9 C10 118.5(5)
C8 C9 C25 121.5(5)
C10 C9 C25 120.0(5)
C11 C10 C9 121.8(5)
C11 C10 H10A 119.1
C9 C10 H10A 119.1
C12 C11 C10 118.9(5)
C12 C11 N4 119.3(5)
C10 C11 N4 121.8(5)
C11 C12 N1 128.7(5)
C11 C12 C7 119.9(5)
N1 C12 C7 111.4(5)
N2 C13 N3 103.5(5)
N2 C13 Ni1 129.8(4)
N3 C13 Ni1 126.7(5)
C15 C14 N2 106.2(6)
C15 C14 H14A 126.9
N2 C14 H14A 126.9
C14 C15 N3 108.1(6)
C14 C15 H15A 125.9
N3 C15 H15A 125.9
N3 C16 H16A 109.5
N3 C16 H16B 109.5
H16A C16 H16B 109.5
N3 C16 H16C 109.5
H16A C16 H16C 109.5
H16B C16 H16C 109.5
N5 C17 N4 103.2(5)
N5 C17 Ni1 127.7(4)
N4 C17 Ni1 129.1(4)
C19 C18 N4 106.3(6)
C19 C18 H18A 126.9
N4 C18 H18A 126.9
C18 C19 N5 107.5(6)
C18 C19 H19A 126.3
N5 C19 H19A 126.3
N5 C20 H20A 109.5
N5 C20 H20B 109.5
H20A C20 H20B 109.5
N5 C20 H20C 109.5
H20A C20 H20C 109.5
H20B C20 H20C 109.5
C22 C21 C24 109.7(7)
C22 C21 C23 109.7(7)
C24 C21 C23 107.1(6)
C22 C21 C4 109.3(6)
C24 C21 C4 112.3(6)
C23 C21 C4 108.7(6)
C21 C22 H22A 109.5
C21 C22 H22B 109.5
H22A C22 H22B 109.5
C21 C22 H22C 109.5
H22A C22 H22C 109.5
H22B C22 H22C 109.5
C21 C23 H23A 109.5
C21 C23 H23B 109.5
H23A C23 H23B 109.5
C21 C23 H23C 109.5
H23A C23 H23C 109.5
H23B C23 H23C 109.5
C21 C24 H24A 109.5
C21 C24 H24B 109.5
H24A C24 H24B 109.5
C21 C24 H24C 109.5
H24A C24 H24C 109.5
H24B C24 H24C 109.5
C26 C25 C28 107.7(6)
C26 C25 C27 108.8(6)
C28 C25 C27 109.4(7)
C26 C25 C9 111.5(5)
C28 C25 C9 109.8(6)
C27 C25 C9 109.7(5)
C25 C26 H26A 109.5
C25 C26 H26B 109.5
H26A C26 H26B 109.5
C25 C26 H26C 109.5
H26A C26 H26C 109.5
H26B C26 H26C 109.5
C25 C27 H27A 109.5
C25 C27 H27B 109.5
H27A C27 H27B 109.5
C25 C27 H27C 109.5
H27A C27 H27C 109.5
H27B C27 H27C 109.5
C25 C28 H28A 109.5
C25 C28 H28B 109.5
H28A C28 H28B 109.5
C25 C28 H28C 109.5
H28A C28 H28C 109.5
H28B C28 H28C 109.5
O1 C29 O2 126.1(6)
O1 C29 C30 116.8(6)
O2 C29 C30 117.1(6)
C29 C30 H30A 109.5
C29 C30 H30B 109.5
H30A C30 H30B 109.5
C29 C30 H30C 109.5
H30A C30 H30C 109.5
H30B C30 H30C 109.5
N6 Ni2 O3 162.9(2)
N6 Ni2 C43 91.2(2)
O3 Ni2 C43 90.8(2)
N6 Ni2 C47 90.9(2)
O3 Ni2 C47 91.5(2)
C43 Ni2 C47 165.4(3)
C59 O3 Ni2 117.0(4)
C42 N6 C31 104.2(5)
C42 N6 Ni2 126.0(4)
C31 N6 Ni2 125.8(4)
C43 N7 C44 111.4(5)
C43 N7 C32 124.0(5)
C44 N7 C32 124.6(5)
C43 N8 C45 109.7(5)
C43 N8 C46 126.8(6)
C45 N8 C46 123.1(6)
C47 N9 C48 110.6(5)
C47 N9 C41 123.6(5)
C48 N9 C41 125.8(5)
C47 N10 C49 111.0(5)
C47 N10 C50 127.6(5)
C49 N10 C50 121.2(5)
N6 C31 C32 128.3(5)
N6 C31 C36 112.7(5)
C32 C31 C36 119.0(5)
C33 C32 C31 118.8(5)
C33 C32 N7 122.3(5)
C31 C32 N7 118.8(5)
C32 C33 C34 122.8(6)
C32 C33 H33A 118.6
C34 C33 H33A 118.6
C35 C34 C33 118.1(5)
C35 C34 C51 119.1(5)
C33 C34 C51 122.8(5)
C36 C35 C34 120.6(5)
C36 C35 H35A 119.7
C34 C35 H35A 119.7
C35 C36 C31 120.7(5)
C35 C36 C37 134.7(5)
C31 C36 C37 104.5(5)
C42 C37 C38 121.3(5)
C42 C37 C36 105.8(5)
C38 C37 C36 132.9(5)
C39 C38 C37 119.8(5)
C39 C38 H38A 120.1
C37 C38 H38A 120.1
C38 C39 C40 118.8(5)
C38 C39 C55 121.5(5)
C40 C39 C55 119.6(5)
C41 C40 C39 121.9(5)
C41 C40 H40A 119.0
C39 C40 H40A 119.0
C40 C41 C42 118.8(5)
C40 C41 N9 122.0(5)
C42 C41 N9 119.1(5)
N6 C42 C41 127.9(5)
N6 C42 C37 112.8(5)
C41 C42 C37 119.4(5)
N7 C43 N8 104.4(5)
N7 C43 Ni2 128.5(4)
N8 C43 Ni2 127.1(5)
C45 C44 N7 105.7(6)
C45 C44 H44A 127.1
N7 C44 H44A 127.1
C44 C45 N8 108.8(6)
C44 C45 H45A 125.6
N8 C45 H45A 125.6
N8 C46 H46A 109.5
N8 C46 H46B 109.5
H46A C46 H46B 109.5
N8 C46 H46C 109.5
H46A C46 H46C 109.5
H46B C46 H46C 109.5
N10 C47 N9 103.8(5)
N10 C47 Ni2 127.4(4)
N9 C47 Ni2 128.7(4)
C49 C48 N9 106.8(5)
C49 C48 H48A 126.6
N9 C48 H48A 126.6
C48 C49 N10 107.8(5)
C48 C49 H49A 126.1
N10 C49 H49A 126.1
N10 C50 H50A 109.5
N10 C50 H50B 109.5
H50A C50 H50B 109.5
N10 C50 H50C 109.5
H50A C50 H50C 109.5
H50B C50 H50C 109.5
C52 C51 C54 111.0(8)
C52 C51 C53 107.8(7)
C54 C51 C53 108.6(6)
C52 C51 C34 111.1(6)
C54 C51 C34 109.8(6)
C53 C51 C34 108.4(6)
C51 C52 H52A 109.5
C51 C52 H52B 109.5
H52A C52 H52B 109.5
C51 C52 H52C 109.5
H52A C52 H52C 109.5
H52B C52 H52C 109.5
C51 C53 H53A 109.5
C51 C53 H53B 109.5
H53A C53 H53B 109.5
C51 C53 H53C 109.5
H53A C53 H53C 109.5
H53B C53 H53C 109.5
C51 C54 H54A 109.5
C51 C54 H54B 109.5
H54A C54 H54B 109.5
C51 C54 H54C 109.5
H54A C54 H54C 109.5
H54B C54 H54C 109.5
C57' C55 C58 125.8(16)
C57' C55 C56 66.5(19)
C58 C55 C56 121.8(11)
C57' C55 C39 110.2(12)
C58 C55 C39 113.0(7)
C56 C55 C39 111.7(7)
C57' C55 C57 41.2(18)
C58 C55 C57 95.1(13)
C56 C55 C57 106.0(12)
C39 C55 C57 106.4(8)
C57' C55 C56' 112(2)
C58 C55 C56' 85.1(15)
C56 C55 C56' 47.3(13)
C39 C55 C56' 106.7(9)
C57 C55 C56' 143.9(13)
C55 C56 H56A 109.5
C55 C56 H56B 109.5
H56A C56 H56B 109.5
C55 C56 H56C 109.5
H56A C56 H56C 109.5
H56B C56 H56C 109.5
C55 C56' H56D 109.5
C55 C56' H56E 109.5
H56D C56' H56E 109.5
C55 C56' H56F 109.5
H56D C56' H56F 109.5
H56E C56' H56F 109.5
C55 C57 H57A 109.5
C55 C57 H57B 109.5
H57A C57 H57B 109.5
C55 C57 H57C 109.5
H57A C57 H57C 109.5
H57B C57 H57C 109.5
C55 C57' H57D 109.5
C55 C57' H57E 109.5
H57D C57' H57E 109.5
C55 C57' H57F 109.5
H57D C57' H57F 109.5
H57E C57' H57F 109.5
C55 C58 H58A 109.5
C55 C58 H58B 109.5
H58A C58 H58B 109.5
C55 C58 H58C 109.5
H58A C58 H58C 109.5
H58B C58 H58C 109.5
O4 C59 O3 125.9(6)
O4 C59 C60 119.2(6)
O3 C59 C60 114.9(6)
C59 C60 H60A 109.5
C59 C60 H60B 109.5
H60A C60 H60B 109.5
C59 C60 H60C 109.5
H60A C60 H60C 109.5
H60B C60 H60C 109.5
Cl1S C1S Cl2S 109.6(7)
Cl1S C1S H1SA 109.8
Cl2S C1S H1SA 109.8
Cl1S C1S H1SB 109.8
Cl2S C1S H1SB 109.8
H1SA C1S H1SB 108.2
C4S O2S C3S 113.5(7)
C3S C2S H2SA 109.5
C3S C2S H2SB 109.5
H2SA C2S H2SB 109.5
C3S C2S H2SC 109.5
H2SA C2S H2SC 109.5
H2SB C2S H2SC 109.5
C2S C3S O2S 111.1(6)
C2S C3S H3SA 109.4
O2S C3S H3SA 109.4
C2S C3S H3SB 109.4
O2S C3S H3SB 109.4
H3SA C3S H3SB 108.0
O2S C4S C5S 109.5(8)
O2S C4S H4SA 109.8
C5S C4S H4SA 109.8
O2S C4S H4SB 109.8
C5S C4S H4SB 109.8
H4SA C4S H4SB 108.2
C4S C5S H5SA 109.5
C4S C5S H5SB 109.5
H5SA C5S H5SB 109.5
C4S C5S H5SC 109.5
H5SA C5S H5SC 109.5
H5SB C5S H5SC 109.5

loop_
_geom_bond_atom_site_label_1
_geom_bond_atom_site_label_2
_geom_bond_distance
Ni1 N1 1.847(5)
Ni1 O1 1.912(4)
Ni1 C13 1.933(7)
Ni1 C17 1.936(7)
O1 C29 1.226(8)
O2 C29 1.271(8)
N1 C1 1.377(7)
N1 C12 1.391(8)
N2 C13 1.365(8)
N2 C14 1.385(8)
N2 C2 1.426(7)
N3 C15 1.367(9)
N3 C13 1.376(8)
N3 C16 1.461(8)
N4 C17 1.367(8)
N4 C18 1.389(8)
N4 C11 1.425(7)
N5 C17 1.361(7)
N5 C19 1.377(9)
N5 C20 1.469(8)
C1 C2 1.404(9)
C1 C6 1.415(8)
C2 C3 1.379(9)
C3 C4 1.400(9)
C3 H3A 0.9500
C4 C5 1.383(9)
C4 C21 1.549(9)
C5 C6 1.397(8)
C5 H5A 0.9500
C6 C7 1.444(8)
C7 C8 1.400(8)
C7 C12 1.407(8)
C8 C9 1.391(9)
C8 H8A 0.9500
C9 C10 1.420(8)
C9 C25 1.541(8)
C10 C11 1.400(8)
C10 H10A 0.9500
C11 C12 1.387(9)
C14 C15 1.342(10)
C14 H14A 0.9500
C15 H15A 0.9500
C16 H16A 0.9800
C16 H16B 0.9800
C16 H16C 0.9800
C18 C19 1.336(9)
C18 H18A 0.9500
C19 H19A 0.9500
C20 H20A 0.9800
C20 H20B 0.9800
C20 H20C 0.9800
C21 C22 1.519(11)
C21 C24 1.527(10)
C21 C23 1.540(10)
C22 H22A 0.9800
C22 H22B 0.9800
C22 H22C 0.9800
C23 H23A 0.9800
C23 H23B 0.9800
C23 H23C 0.9800
C24 H24A 0.9800
C24 H24B 0.9800
C24 H24C 0.9800
C25 C26 1.524(8)
C25 C28 1.527(10)
C25 C27 1.537(11)
C26 H26A 0.9800
C26 H26B 0.9800
C26 H26C 0.9800
C27 H27A 0.9800
C27 H27B 0.9800
C27 H27C 0.9800
C28 H28A 0.9800
C28 H28B 0.9800
C28 H28C 0.9800
C29 C30 1.543(9)
C30 H30A 0.9800
C30 H30B 0.9800
C30 H30C 0.9800
Ni2 N6 1.848(5)
Ni2 O3 1.906(4)
Ni2 C43 1.928(6)
Ni2 C47 1.929(6)
O3 C59 1.251(8)
O4 C59 1.249(8)
N6 C42 1.381(7)
N6 C31 1.382(7)
N7 C43 1.366(8)
N7 C44 1.401(8)
N7 C32 1.418(7)
N8 C43 1.368(8)
N8 C45 1.397(9)
N8 C46 1.443(8)
N9 C47 1.371(7)
N9 C48 1.404(7)
N9 C41 1.410(7)
N10 C47 1.365(7)
N10 C49 1.388(8)
N10 C50 1.455(8)
C31 C32 1.398(8)
C31 C36 1.423(8)
C32 C33 1.389(8)
C33 C34 1.402(8)
C33 H33A 0.9500
C34 C35 1.392(8)
C34 C51 1.542(8)
C35 C36 1.390(8)
C35 H35A 0.9500
C36 C37 1.441(8)
C37 C42 1.405(7)
C37 C38 1.406(8)
C38 C39 1.377(9)
C38 H38A 0.9500
C39 C40 1.420(8)
C39 C55 1.550(8)
C40 C41 1.392(8)
C40 H40A 0.9500
C41 C42 1.401(8)
C44 C45 1.332(10)
C44 H44A 0.9500
C45 H45A 0.9500
C46 H46A 0.9800
C46 H46B 0.9800
C46 H46C 0.9800
C48 C49 1.322(9)
C48 H48A 0.9500
C49 H49A 0.9500
C50 H50A 0.9800
C50 H50B 0.9800
C50 H50C 0.9800
C51 C52 1.518(10)
C51 C54 1.522(12)
C51 C53 1.528(10)
C52 H52A 0.9800
C52 H52B 0.9800
C52 H52C 0.9800
C53 H53A 0.9800
C53 H53B 0.9800
C53 H53C 0.9800
C54 H54A 0.9800
C54 H54B 0.9800
C54 H54C 0.9800
C55 C57' 1.43(3)
C55 C58 1.454(13)
C55 C56 1.506(14)
C55 C57 1.574(19)
C55 C56' 1.60(2)
C56 H56A 0.9800
C56 H56B 0.9800
C56 H56C 0.9800
C56' H56D 0.9800
C56' H56E 0.9800
C56' H56F 0.9800
C57 H57A 0.9800
C57 H57B 0.9800
C57 H57C 0.9800
C57' H57D 0.9800
C57' H57E 0.9800
C57' H57F 0.9800
C58 H58A 0.9800
C58 H58B 0.9800
C58 H58C 0.9800
C59 C60 1.503(10)
C60 H60A 0.9800
C60 H60B 0.9800
C60 H60C 0.9800
C1S Cl1S 1.736(16)
C1S Cl2S 1.759(13)
C1S H1SA 0.9900
C1S H1SB 0.9900
O2S C4S 1.486(11)
O2S C3S 1.504(10)
C2S C3S 1.496(12)
C2S H2SA 0.9800
C2S H2SB 0.9800
C2S H2SC 0.9800
C3S H3SA 0.9900
C3S H3SB 0.9900
C4S C5S 1.533(16)
C4S H4SA 0.9900
C4S H4SB 0.9900
C5S H5SA 0.9800
C5S H5SB 0.9800
C5S H5SC 0.9800

loop_
_geom_torsion_atom_site_label_1
_geom_torsion_atom_site_label_2
_geom_torsion_atom_site_label_3
_geom_torsion_atom_site_label_4
_geom_torsion
N1 Ni1 O1 C29 -26.0(10)
C13 Ni1 O1 C29 74.8(5)
C17 Ni1 O1 C29 -119.5(5)
O1 Ni1 N1 C1 83.5(8)
C13 Ni1 N1 C1 -17.7(5)
C17 Ni1 N1 C1 176.9(5)
O1 Ni1 N1 C12 -75.4(8)
C13 Ni1 N1 C12 -176.5(5)
C17 Ni1 N1 C12 18.0(5)
C12 N1 C1 C2 176.1(6)
Ni1 N1 C1 C2 13.7(9)
C12 N1 C1 C6 -0.8(7)
Ni1 N1 C1 C6 -163.2(4)
N1 C1 C2 C3 -179.3(6)
C6 C1 C2 C3 -2.5(9)
N1 C1 C2 N2 2.0(9)
C6 C1 C2 N2 178.8(5)
C13 N2 C2 C3 174.8(6)
C14 N2 C2 C3 -10.5(10)
C13 N2 C2 C1 -6.6(9)
C14 N2 C2 C1 168.2(6)
C1 C2 C3 C4 1.9(9)
N2 C2 C3 C4 -179.4(6)
C2 C3 C4 C5 -0.7(10)
C2 C3 C4 C21 179.2(6)
C3 C4 C5 C6 0.0(9)
C21 C4 C5 C6 -179.8(6)
C4 C5 C6 C1 -0.7(9)
C4 C5 C6 C7 178.0(6)
N1 C1 C6 C5 179.3(5)
C2 C1 C6 C5 2.0(9)
N1 C1 C6 C7 0.3(7)
C2 C1 C6 C7 -177.0(5)
C5 C6 C7 C8 -1.7(12)
C1 C6 C7 C8 177.2(6)
C5 C6 C7 C12 -178.5(6)
C1 C6 C7 C12 0.4(6)
C12 C7 C8 C9 -0.9(9)
C6 C7 C8 C9 -177.4(6)
C7 C8 C9 C10 1.1(9)
C7 C8 C9 C25 -177.2(6)
C8 C9 C10 C11 0.1(9)
C25 C9 C10 C11 178.3(6)
C9 C10 C11 C12 -1.4(9)
C9 C10 C11 N4 179.7(5)
C17 N4 C11 C12 7.3(9)
C18 N4 C11 C12 -167.3(6)
C17 N4 C11 C10 -173.8(6)
C18 N4 C11 C10 11.6(9)
C10 C11 C12 N1 178.8(6)
N4 C11 C12 N1 -2.2(9)
C10 C11 C12 C7 1.5(9)
N4 C11 C12 C7 -179.5(5)
C1 N1 C12 C11 -176.5(6)
Ni1 N1 C12 C11 -14.0(9)
C1 N1 C12 C7 1.0(6)
Ni1 N1 C12 C7 163.5(4)
C8 C7 C12 C11 -0.4(9)
C6 C7 C12 C11 176.9(5)
C8 C7 C12 N1 -178.2(5)
C6 C7 C12 N1 -0.9(7)
C14 N2 C13 N3 -1.3(7)
C2 N2 C13 N3 174.1(5)
C14 N2 C13 Ni1 -179.6(5)
C2 N2 C13 Ni1 -4.2(9)
C15 N3 C13 N2 1.5(7)
C16 N3 C13 N2 -173.4(6)
C15 N3 C13 Ni1 179.8(5)
C16 N3 C13 Ni1 4.9(9)
N1 Ni1 C13 N2 14.0(6)
O1 Ni1 C13 N2 -148.2(6)
C17 Ni1 C13 N2 110.1(10)
N1 Ni1 C13 N3 -163.9(5)
O1 Ni1 C13 N3 33.9(5)
C17 Ni1 C13 N3 -67.8(12)
C13 N2 C14 C15 0.8(8)
C2 N2 C14 C15 -174.5(6)
N2 C14 C15 N3 0.2(8)
C13 N3 C15 C14 -1.1(8)
C16 N3 C15 C14 174.1(6)
C19 N5 C17 N4 -0.5(7)
C20 N5 C17 N4 173.6(5)
C19 N5 C17 Ni1 -178.6(5)
C20 N5 C17 Ni1 -4.6(9)
C18 N4 C17 N5 0.7(7)
C11 N4 C17 N5 -174.6(5)
C18 N4 C17 Ni1 178.8(5)
C11 N4 C17 Ni1 3.5(9)
N1 Ni1 C17 N5 163.9(5)
O1 Ni1 C17 N5 -34.2(5)
C13 Ni1 C17 N5 67.8(12)
N1 Ni1 C17 N4 -13.8(6)
O1 Ni1 C17 N4 148.1(6)
C13 Ni1 C17 N4 -109.8(10)
C17 N4 C18 C19 -0.7(7)
C11 N4 C18 C19 174.5(6)
N4 C18 C19 N5 0.3(7)
C17 N5 C19 C18 0.1(8)
C20 N5 C19 C18 -174.2(6)
C5 C4 C21 C22 122.7(7)
C3 C4 C21 C22 -57.1(8)
C5 C4 C21 C24 0.8(9)
C3 C4 C21 C24 -179.0(6)
C5 C4 C21 C23 -117.5(7)
C3 C4 C21 C23 62.7(8)
C8 C9 C25 C26 -6.7(9)
C10 C9 C25 C26 175.1(6)
C8 C9 C25 C28 -125.9(7)
C10 C9 C25 C28 55.9(8)
C8 C9 C25 C27 113.9(7)
C10 C9 C25 C27 -64.4(8)
Ni1 O1 C29 O2 -3.8(9)
Ni1 O1 C29 C30 177.1(5)
N6 Ni2 O3 C59 -6.4(9)
C43 Ni2 O3 C59 90.2(5)
C47 Ni2 O3 C59 -104.2(5)
O3 Ni2 N6 C42 -77.4(9)
C43 Ni2 N6 C42 -173.9(5)
C47 Ni2 N6 C42 20.5(5)
O3 Ni2 N6 C31 76.5(9)
C43 Ni2 N6 C31 -20.0(5)
C47 Ni2 N6 C31 174.4(5)
C42 N6 C31 C32 175.9(6)
Ni2 N6 C31 C32 17.4(9)
C42 N6 C31 C36 -2.3(7)
Ni2 N6 C31 C36 -160.8(4)
N6 C31 C32 C33 -178.3(6)
C36 C31 C32 C33 -0.1(9)
N6 C31 C32 N7 -0.4(10)
C36 C31 C32 N7 177.8(5)
C43 N7 C32 C33 171.2(6)
C44 N7 C32 C33 -11.7(10)
C43 N7 C32 C31 -6.6(9)
C44 N7 C32 C31 170.5(7)
C31 C32 C33 C34 0.0(10)
N7 C32 C33 C34 -177.8(6)
C32 C33 C34 C35 -0.1(10)
C32 C33 C34 C51 178.7(6)
C33 C34 C35 C36 0.4(9)
C51 C34 C35 C36 -178.5(6)
C34 C35 C36 C31 -0.5(9)
C34 C35 C36 C37 176.1(6)
N6 C31 C36 C35 178.8(5)
C32 C31 C36 C35 0.4(9)
N6 C31 C36 C37 1.3(7)
C32 C31 C36 C37 -177.1(5)
C35 C36 C37 C42 -176.7(7)
C31 C36 C37 C42 0.3(6)
C35 C36 C37 C38 0.8(12)
C31 C36 C37 C38 177.7(7)
C42 C37 C38 C39 0.4(9)
C36 C37 C38 C39 -176.7(7)
C37 C38 C39 C40 0.1(10)
C37 C38 C39 C55 178.8(6)
C38 C39 C40 C41 -0.2(10)
C55 C39 C40 C41 -178.9(6)
C39 C40 C41 C42 -0.3(10)
C39 C40 C41 N9 -179.6(6)
C47 N9 C41 C40 -170.8(6)
C48 N9 C41 C40 11.2(10)
C47 N9 C41 C42 9.9(9)
C48 N9 C41 C42 -168.0(6)
C31 N6 C42 C41 -176.0(6)
Ni2 N6 C42 C41 -17.6(9)
C31 N6 C42 C37 2.5(7)
Ni2 N6 C42 C37 160.9(4)
C40 C41 C42 N6 179.3(6)
N9 C41 C42 N6 -1.4(10)
C40 C41 C42 C37 0.9(9)
N9 C41 C42 C37 -179.8(5)
C38 C37 C42 N6 -179.6(6)
C36 C37 C42 N6 -1.8(7)
C38 C37 C42 C41 -0.9(9)
C36 C37 C42 C41 176.9(5)
C44 N7 C43 N8 -1.7(8)
C32 N7 C43 N8 175.7(6)
C44 N7 C43 Ni2 179.2(5)
C32 N7 C43 Ni2 -3.4(10)
C45 N8 C43 N7 1.5(8)
C46 N8 C43 N7 -171.7(7)
C45 N8 C43 Ni2 -179.4(5)
C46 N8 C43 Ni2 7.4(11)
N6 Ni2 C43 N7 14.2(6)
O3 Ni2 C43 N7 -148.8(6)
C47 Ni2 C43 N7 112.5(10)
N6 Ni2 C43 N8 -164.8(6)
O3 Ni2 C43 N8 32.3(6)
C47 Ni2 C43 N8 -66.4(12)
C43 N7 C44 C45 1.3(9)
C32 N7 C44 C45 -176.1(7)
N7 C44 C45 N8 -0.3(9)
C43 N8 C45 C44 -0.7(9)
C46 N8 C45 C44 172.8(7)
C49 N10 C47 N9 -1.2(7)
C50 N10 C47 N9 173.2(6)
C49 N10 C47 Ni2 -178.6(5)
C50 N10 C47 Ni2 -4.2(10)
C48 N9 C47 N10 1.2(7)
C41 N9 C47 N10 -177.0(5)
C48 N9 C47 Ni2 178.5(5)
C41 N9 C47 Ni2 0.3(9)
N6 Ni2 C47 N10 163.7(6)
O3 Ni2 C47 N10 -33.3(6)
C43 Ni2 C47 N10 65.3(12)
N6 Ni2 C47 N9 -13.1(6)
O3 Ni2 C47 N9 150.0(6)
C43 Ni2 C47 N9 -111.4(10)
C47 N9 C48 C49 -0.8(8)
C41 N9 C48 C49 177.4(6)
N9 C48 C49 N10 0.0(8)
C47 N10 C49 C48 0.7(8)
C50 N10 C49 C48 -174.0(6)
C35 C34 C51 C52 176.2(7)
C33 C34 C51 C52 -2.6(11)
C35 C34 C51 C54 -60.5(8)
C33 C34 C51 C54 120.7(7)
C35 C34 C51 C53 58.0(8)
C33 C34 C51 C53 -120.8(7)
C38 C39 C55 C57' -69(2)
C40 C39 C55 C57' 110(2)
C38 C39 C55 C58 144.9(12)
C40 C39 C55 C58 -36.4(14)
C38 C39 C55 C56 3.2(13)
C40 C39 C55 C56 -178.2(11)
C38 C39 C55 C57 -112.1(11)
C40 C39 C55 C57 66.6(12)
C38 C39 C55 C56' 53.1(16)
C40 C39 C55 C56' -128.2(15)
Ni2 O3 C59 O4 3.3(9)
Ni2 O3 C59 C60 -176.6(5)
C4S O2S C3S C2S -168.3(7)
C3S O2S C4S C5S 171.4(7)
